data_2022452
loop_
_publ_author_name
'Pham, Duyen N. K.'
'Belanger, Zachary S.'
'Chadeayne, Andrew R.'
'Golen, James A.'
'Manke, David R.'

_publ_section_title
;
 The crystalline forms of nine hydrochloride salts of substituted
 tryptamines
;
_journal_coeditor_code YP3219
_journal_issue 10
_journal_name_full 'Acta Crystallographica Section C'
_journal_page_first
;
;
_journal_paper_doi 10.1107/S2053229621008950
_journal_volume 77
_journal_year 2021
_chemical_formula_iupac 'C11 H15 N2 +, Cl -'
_chemical_formula_moiety 'C11 H15 N2 +, Cl -'
_chemical_formula_sum 'C11 H15 Cl N2'
_chemical_formula_weight 210.70
_chemical_name_common
;
1-Methyltryptammonium chloride
;
_chemical_name_systematic
;
2-(1-Methyl-1<i>H</i>-indol-3-yl)ethan-1-aminium chloride
;
_space_group_crystal_system trigonal
_space_group_IT_number 161
_space_group_name_Hall 'R 3 -2"c'
_space_group_name_H-M_alt 'R 3 c :H'
_atom_sites_solution_hydrogens mixed
_audit_creation_method
;
Olex2 1.3
(compiled 2020.11.12 svn.r5f609507 for OlexSys, GUI svn.r6272)
;
_cell_angle_alpha 90
_cell_angle_beta 90
_cell_angle_gamma 120
_cell_formula_units_Z 18
_cell_length_a 29.3337(13)
_cell_length_b 29.3337(13)
_cell_length_c 7.3922(6)
_cell_measurement_reflns_used 9722
_cell_measurement_temperature 297(2)
_cell_measurement_theta_max 24.34
_cell_measurement_theta_min 2.78
_cell_volume 5508.6(6)
_computing_cell_refinement
;
SAINT (Bruker, 2018)
;
_computing_data_collection
;
APEX3 (Bruker, 2018)
;
_computing_data_reduction
;
SAINT (Bruker, 2018)
;
_computing_molecular_graphics
;
OLEX2 (Dolomanov <i>et al.</i>,  2009)
;
_computing_publication_material
;
publCIF (Westrip, 2010)
;
_computing_structure_refinement
;
SHELXL2018 (Sheldrick, 2015b)
;
_computing_structure_solution
;
SHELXT2014 (Sheldrick, 2015a)
;
_diffrn_ambient_temperature 297.15
_diffrn_measured_fraction_theta_full 0.992
_diffrn_measured_fraction_theta_max 0.992
_diffrn_measurement_device_type 'Bruker D8 Venture CMOS'
_diffrn_measurement_method '\f and \w scans'
_diffrn_radiation_type MoK\a
_diffrn_radiation_wavelength 0.71073
_diffrn_reflns_av_R_equivalents 0.0413
_diffrn_reflns_av_unetI/netI 0.0169
_diffrn_reflns_limit_h_max 35
_diffrn_reflns_limit_h_min -35
_diffrn_reflns_limit_k_max 35
_diffrn_reflns_limit_k_min -35
_diffrn_reflns_limit_l_max 9
_diffrn_reflns_limit_l_min -9
_diffrn_reflns_number 32453
_diffrn_reflns_theta_full 25.242
_diffrn_reflns_theta_max 25.699
_diffrn_reflns_theta_min 3.478
_diffrn_source_current 30.0
_diffrn_source_power 1.5
_diffrn_source_voltage 50.0
_diffrn_standards_number 0
_exptl_absorpt_coefficient_mu 0.279
_exptl_absorpt_correction_T_max 0.7453
_exptl_absorpt_correction_T_min 0.7055
_exptl_absorpt_correction_type multi-scan
_exptl_absorpt_process_details
;
(SADABS; Bruker, 2018)
;
_exptl_crystal_colour colourless
_exptl_crystal_density_diffrn 1.143
_exptl_crystal_description BLOCK
_exptl_crystal_F_000 2016
_exptl_crystal_size_max 0.31
_exptl_crystal_size_mid 0.08
_exptl_crystal_size_min 0.07
_refine_diff_density_max 0.599
_refine_diff_density_min -0.152
_refine_ls_abs_structure_details
;
Flack <i>x</i> determined using 922 quotients [(I+)-(I-)]/[(I+)+(I-)]
(Parsons <i>et al.</i>,  2013)
;
_refine_ls_abs_structure_Flack 0.009(18)
_refine_ls_extinction_method none
_refine_ls_goodness_of_fit_ref 1.033
_refine_ls_hydrogen_treatment mixed
_refine_ls_matrix_type full
_refine_ls_number_parameters 140
_refine_ls_number_reflns 2315
_refine_ls_number_restraints 4
_refine_ls_restrained_S_all 1.033
_refine_ls_R_factor_all 0.0441
_refine_ls_R_factor_gt 0.0376
_refine_ls_shift/su_max 0.001
_refine_ls_shift/su_mean 0.000
_refine_ls_structure_factor_coef Fsqd
_refine_ls_weighting_details 'w=1/[\s^2^(Fo^2^)+(0.0618P)^2^+2.0481P] where P=(Fo^2^+2Fc^2^)/3'
_refine_ls_weighting_scheme calc
_refine_ls_wR_factor_gt 0.0979
_refine_ls_wR_factor_ref 0.1030
_reflns_number_gt 2091
_reflns_number_total 2315
_reflns_threshold_expression 'I > 2\s(I)'
_cod_data_source_file yp3219sup1.cif
_cod_data_source_block 1
_cod_original_cell_volume 5508.6(7)
_cod_original_sg_symbol_H-M 'R 3 c'
_cod_database_code 2022452
_shelx_space_group_comment
;
The symmetry employed for this shelxl refinement is uniquely defined
by the following loop, which should always be used as a source of
symmetry information in preference to the above space-group names.
They are only intended as comments.
;
_shelx_estimated_absorpt_t_min 0.919
_shelx_estimated_absorpt_t_max 0.981

loop_
_space_group_symop_operation_xyz
'x, y, z'
'-y, x-y, z'
'-x+y, -x, z'
'-y, -x, z+1/2'
'-x+y, y, z+1/2'
'x, x-y, z+1/2'
'x+2/3, y+1/3, z+1/3'
'-y+2/3, x-y+1/3, z+1/3'
'-x+y+2/3, -x+1/3, z+1/3'
'-y+2/3, -x+1/3, z+5/6'
'-x+y+2/3, y+1/3, z+5/6'
'x+2/3, x-y+1/3, z+5/6'
'x+1/3, y+2/3, z+2/3'
'-y+1/3, x-y+2/3, z+2/3'
'-x+y+1/3, -x+2/3, z+2/3'
'-y+1/3, -x+2/3, z+7/6'
'-x+y+1/3, y+2/3, z+7/6'
'x+1/3, x-y+2/3, z+7/6'

loop_
_atom_site_type_symbol
_atom_site_label
_atom_site_fract_x
_atom_site_fract_y
_atom_site_fract_z
_atom_site_U_iso_or_equiv
_atom_site_adp_type
_atom_site_calc_flag
_atom_site_occupancy
_atom_site_disorder_assembly
_atom_site_disorder_group
Cl Cl1 0.66266(4) 0.22246(4) 0.63002(12) 0.0663(3) Uani d 1 . .
N N1 0.36653(12) 0.09035(13) 0.3658(4) 0.0674(8) Uani d 1 . .
N N2 0.56375(11) 0.23378(13) 0.7085(5) 0.0597(7) Uani d 1 . .
C C1 0.41758(15) 0.12607(16) 0.4106(5) 0.0654(9) Uani d 1 . .
H H1 0.446658 0.133421 0.339634 0.078 Uiso calc 1 . .
C C2 0.33464(15) 0.09024(14) 0.5008(5) 0.0599(8) Uani d 1 . .
C C3 0.28016(16) 0.06058(17) 0.5188(7) 0.0777(12) Uani d 1 . .
H H3 0.259385 0.035927 0.432066 0.093 Uiso calc 1 . .
C C4 0.25852(18) 0.0692(2) 0.6691(9) 0.0925(15) Uani d 1 . .
H H4 0.222210 0.050013 0.684537 0.111 Uiso calc 1 . .
C C5 0.28923(18) 0.1058(2) 0.7999(8) 0.0896(13) Uani d 1 . .
H H5 0.272972 0.110758 0.899979 0.107 Uiso calc 1 . .
C C6 0.34302(17) 0.13482(16) 0.7847(6) 0.0733(10) Uani d 1 . .
H H6 0.363194 0.159286 0.872790 0.088 Uiso calc 1 . .
C C7 0.36677(14) 0.12676(13) 0.6337(5) 0.0552(8) Uani d 1 . .
C C8 0.42012(13) 0.14939(13) 0.5726(5) 0.0559(8) Uani d 1 . .
C C9 0.46744(14) 0.18920(14) 0.6738(6) 0.0627(9) Uani d 1 . .
H H9A 0.462456 0.180773 0.801749 0.075 Uiso calc 1 . .
H H9B 0.470897 0.223619 0.658077 0.075 Uiso calc 1 . .
C C10 0.51710(13) 0.19135(14) 0.6123(5) 0.0578(8) Uani d 1 . .
H H10A 0.514822 0.157718 0.635309 0.069 Uiso calc 1 . .
H H10B 0.521289 0.197822 0.482993 0.069 Uiso calc 1 . .
C C11 0.3491(2) 0.0576(3) 0.2036(6) 0.1052(17) Uani d 1 . .
H H11A 0.379213 0.061783 0.138148 0.158 Uiso calc 1 . .
H H11B 0.329339 0.068222 0.128344 0.158 Uiso calc 1 . .
H H11C 0.327298 0.021421 0.237532 0.158 Uiso calc 1 . .
H H2A 0.5699(17) 0.2686(9) 0.674(6) 0.072(11) Uiso d 1 . .
H H2B 0.5633(17) 0.2319(16) 0.841(2) 0.069(13) Uiso d 1 . .
H H2C 0.5942(11) 0.2285(16) 0.688(5) 0.068(11) Uiso d 1 . .

loop_
_atom_site_aniso_label
_atom_site_aniso_U_11
_atom_site_aniso_U_22
_atom_site_aniso_U_33
_atom_site_aniso_U_12
_atom_site_aniso_U_13
_atom_site_aniso_U_23
Cl1 0.0543(5) 0.0807(6) 0.0612(5) 0.0318(4) -0.0011(4) 0.0001(4)
N1 0.0648(19) 0.073(2) 0.0575(18) 0.0287(16) -0.0114(15) -0.0049(14)
N2 0.0478(15) 0.0654(18) 0.0622(17) 0.0256(14) 0.0003(13) 0.0065(14)
C1 0.0551(19) 0.074(2) 0.063(2) 0.0297(17) -0.0014(16) 0.0045(18)
C2 0.0518(17) 0.0573(19) 0.068(2) 0.0250(16) -0.0090(17) 0.0062(16)
C3 0.053(2) 0.070(2) 0.097(3) 0.0218(18) -0.013(2) 0.008(2)
C4 0.050(2) 0.086(3) 0.128(4) 0.024(2) 0.007(3) 0.015(3)
C5 0.069(3) 0.097(3) 0.104(3) 0.043(3) 0.025(3) 0.012(3)
C6 0.068(2) 0.068(2) 0.084(3) 0.034(2) 0.008(2) -0.003(2)
C7 0.0493(17) 0.0506(17) 0.065(2) 0.0241(14) -0.0001(15) 0.0076(14)
C8 0.0501(18) 0.0537(17) 0.063(2) 0.0251(15) -0.0022(15) 0.0029(15)
C9 0.0513(18) 0.0559(18) 0.076(2) 0.0235(16) 0.0007(16) -0.0062(16)
C10 0.0494(18) 0.0602(19) 0.0547(19) 0.0205(15) 0.0011(15) 0.0023(15)
C11 0.097(4) 0.126(4) 0.067(3) 0.037(3) -0.026(2) -0.020(3)

loop_
_atom_type_symbol
_atom_type_description
_atom_type_scat_dispersion_real
_atom_type_scat_dispersion_imag
_atom_type_scat_source
C C 0.0033 0.0016 'International Tables Vol C Tables 4.2.6.8 and 6.1.1.4'
H H 0.0000 0.0000 'International Tables Vol C Tables 4.2.6.8 and 6.1.1.4'
Cl Cl 0.1484 0.1585 'International Tables Vol C Tables 4.2.6.8 and 6.1.1.4'
N N 0.0061 0.0033 'International Tables Vol C Tables 4.2.6.8 and 6.1.1.4'

loop_
_geom_angle_atom_site_label_1
_geom_angle_atom_site_label_2
_geom_angle_atom_site_label_3
_geom_angle_site_symmetry_1
_geom_angle_site_symmetry_3
_geom_angle
_geom_angle_publ_flag
C1 N1 C11 . . 126.2(4) ?
C2 N1 C1 . . 108.1(3) ?
C2 N1 C11 . . 125.7(4) ?
C10 N2 H2A . . 111(3) ?
C10 N2 H2B . . 117(3) ?
C10 N2 H2C . . 109(2) ?
H2A N2 H2B . . 108(3) ?
H2A N2 H2C . . 114(3) ?
H2B N2 H2C . . 97(3) ?
N1 C1 H1 . . 124.4 ?
C8 C1 N1 . . 111.1(3) ?
C8 C1 H1 . . 124.4 ?
N1 C2 C3 . . 129.9(4) ?
N1 C2 C7 . . 108.1(3) ?
C3 C2 C7 . . 122.0(4) ?
C2 C3 H3 . . 121.4 ?
C4 C3 C2 . . 117.2(4) ?
C4 C3 H3 . . 121.4 ?
C3 C4 H4 . . 119.1 ?
C3 C4 C5 . . 121.9(4) ?
C5 C4 H4 . . 119.1 ?
C4 C5 H5 . . 119.3 ?
C6 C5 C4 . . 121.5(5) ?
C6 C5 H5 . . 119.3 ?
C5 C6 H6 . . 120.8 ?
C5 C6 C7 . . 118.5(4) ?
C7 C6 H6 . . 120.8 ?
C2 C7 C8 . . 107.0(3) ?
C6 C7 C2 . . 119.0(4) ?
C6 C7 C8 . . 134.0(4) ?
C1 C8 C7 . . 105.8(3) ?
C1 C8 C9 . . 129.0(3) ?
C7 C8 C9 . . 125.2(3) ?
C8 C9 H9A . . 109.1 ?
C8 C9 H9B . . 109.1 ?
C8 C9 C10 . . 112.7(3) ?
H9A C9 H9B . . 107.8 ?
C10 C9 H9A . . 109.1 ?
C10 C9 H9B . . 109.1 ?
N2 C10 C9 . . 111.0(3) ?
N2 C10 H10A . . 109.4 ?
N2 C10 H10B . . 109.4 ?
C9 C10 H10A . . 109.4 ?
C9 C10 H10B . . 109.4 ?
H10A C10 H10B . . 108.0 ?
N1 C11 H11A . . 109.5 ?
N1 C11 H11B . . 109.5 ?
N1 C11 H11C . . 109.5 ?
H11A C11 H11B . . 109.5 ?
H11A C11 H11C . . 109.5 ?
H11B C11 H11C . . 109.5 ?

loop_
_geom_bond_atom_site_label_1
_geom_bond_atom_site_label_2
_geom_bond_site_symmetry_2
_geom_bond_distance
_geom_bond_publ_flag
N1 C1 . 1.372(5) ?
N1 C2 . 1.366(5) ?
N1 C11 . 1.459(6) ?
N2 C10 . 1.491(5) ?
N2 H2A . 0.979(14) ?
N2 H2B . 0.983(14) ?
N2 H2C . 0.990(14) ?
C1 H1 . 0.9300 ?
C1 C8 . 1.363(5) ?
C2 C3 . 1.392(5) ?
C2 C7 . 1.411(5) ?
C3 H3 . 0.9300 ?
C3 C4 . 1.364(7) ?
C4 H4 . 0.9300 ?
C4 C5 . 1.390(8) ?
C5 H5 . 0.9300 ?
C5 C6 . 1.373(7) ?
C6 H6 . 0.9300 ?
C6 C7 . 1.397(6) ?
C7 C8 . 1.433(5) ?
C8 C9 . 1.493(5) ?
C9 H9A . 0.9700 ?
C9 H9B . 0.9700 ?
C9 C10 . 1.497(5) ?
C10 H10A . 0.9700 ?
C10 H10B . 0.9700 ?
C11 H11A . 0.9600 ?
C11 H11B . 0.9600 ?
C11 H11C . 0.9600 ?

loop_
_geom_hbond_atom_site_label_D
_geom_hbond_atom_site_label_H
_geom_hbond_atom_site_label_A
_geom_hbond_site_symmetry_A
_geom_hbond_distance_DH
_geom_hbond_distance_HA
_geom_hbond_distance_DA
_geom_hbond_angle_DHA
_geom_hbond_publ_flag
C10 H10B Cl1 5_654 0.97 2.79 3.737(4) 165.2 yes
N2 H2A Cl1 3_665 0.979(14) 2.203(19) 3.151(3) 163(4) yes
N2 H2B Cl1 5_655 0.983(14) 2.148(15) 3.130(4) 176(3) yes
N2 H2C Cl1 . 0.990(14) 2.147(15) 3.135(3) 175(3) yes

loop_
_geom_torsion_atom_site_label_1
_geom_torsion_atom_site_label_2
_geom_torsion_atom_site_label_3
_geom_torsion_atom_site_label_4
_geom_torsion_site_symmetry_1
_geom_torsion_site_symmetry_2
_geom_torsion_site_symmetry_3
_geom_torsion_site_symmetry_4
_geom_torsion
_geom_torsion_publ_flag
N1 C1 C8 C7 . . . . -0.2(4) ?
N1 C1 C8 C9 . . . . 178.3(4) ?
N1 C2 C3 C4 . . . . -179.4(4) ?
N1 C2 C7 C6 . . . . 178.4(3) ?
N1 C2 C7 C8 . . . . 0.2(4) ?
C1 N1 C2 C3 . . . . -179.3(4) ?
C1 N1 C2 C7 . . . . -0.3(4) ?
C1 C8 C9 C10 . . . . -18.4(6) ?
C2 N1 C1 C8 . . . . 0.3(4) ?
C2 C3 C4 C5 . . . . -0.2(7) ?
C2 C7 C8 C1 . . . . 0.0(4) ?
C2 C7 C8 C9 . . . . -178.5(3) ?
C3 C2 C7 C6 . . . . -2.5(5) ?
C3 C2 C7 C8 . . . . 179.3(3) ?
C3 C4 C5 C6 . . . . -0.6(8) ?
C4 C5 C6 C7 . . . . -0.2(7) ?
C5 C6 C7 C2 . . . . 1.6(5) ?
C5 C6 C7 C8 . . . . 179.3(4) ?
C6 C7 C8 C1 . . . . -177.9(4) ?
C6 C7 C8 C9 . . . . 3.6(6) ?
C7 C2 C3 C4 . . . . 1.7(6) ?
C7 C8 C9 C10 . . . . 159.7(3) ?
C8 C9 C10 N2 . . . . 176.5(3) ?
C11 N1 C1 C8 . . . . -179.1(4) ?
C11 N1 C2 C3 . . . . 0.1(6) ?
C11 N1 C2 C7 . . . . 179.1(4) ?

_cod_database_fobs_code 2022452
